data_2222098
loop_
_publ_author_name
'Starosta, Wojciech'
'Leciejewicz, Janusz'

_publ_section_title
;<i>trans</i>-Diaquabis(6-methoxycarbonylpyridazine-3-carboxylato-\k^2^<i>N</i>,<i>O</i>)zinc(II)
 dihydrate
;
_journal_coeditor_code LH2816
_journal_issue 6
_journal_name_full 'Acta Crystallographica Section E'
_journal_page_first m640
_journal_paper_doi 10.1107/S1600536809017115
_journal_volume 65
_journal_year 2009
_chemical_formula_iupac '[Zn (C7 H5 N2 O4)2 (H2 O)2] , 2H2 O'
_chemical_formula_moiety 'C14 H14 N4 O10 Zn , 2H2 O'
_chemical_formula_sum 'C14 H18 N4 O12 Zn'
_chemical_formula_weight 499.69
_chemical_name_systematic
;
<i>trans</i>-Diaquabis(6-methoxycarbonylpyridazine-3-carboxylato-
\k^2^<i>N</i>,<i>O</i>)zinc(II) dihydrate
;
_space_group_IT_number 2
_symmetry_cell_setting triclinic
_symmetry_space_group_name_Hall '-P 1'
_symmetry_space_group_name_H-M 'P -1'
_atom_sites_solution_hydrogens geom
_atom_sites_solution_primary direct
_atom_sites_solution_secondary difmap
_audit_creation_method SHELXL97
_cell_angle_alpha 102.99(3)
_cell_angle_beta 108.90(3)
_cell_angle_gamma 94.97(3)
_cell_formula_units_Z 1
_cell_length_a 6.3678(13)
_cell_length_b 8.3178(17)
_cell_length_c 9.7717(19)
_cell_measurement_reflns_used 25
_cell_measurement_temperature 293(2)
_cell_measurement_theta_max 15
_cell_measurement_theta_min 6
_cell_volume 469.9(2)
_computing_cell_refinement 'KM-4 Software (Kuma, 1996)'
_computing_data_collection 'KM-4 Software (Kuma, 1996)'
_computing_data_reduction 'DATAPROC (Kuma, 2001)'
_computing_molecular_graphics 'SHELXTL (Sheldrick, 2008)'
_computing_publication_material 'SHELXL97 (Sheldrick, 2008)'
_computing_structure_refinement 'SHELXL97 (Sheldrick, 2008)'
_computing_structure_solution 'SHELXS97 (Sheldrick, 2008)'
_diffrn_ambient_temperature 293(2)
_diffrn_measured_fraction_theta_full 0.985
_diffrn_measured_fraction_theta_max 0.943
_diffrn_measurement_device_type 'Kuma KM4 four-circle'
_diffrn_measurement_method 'profile data from \w/2\q scans'
_diffrn_radiation_monochromator graphite
_diffrn_radiation_source 'fine-focus sealed tube'
_diffrn_radiation_type MoK\a
_diffrn_radiation_wavelength 0.71073
_diffrn_reflns_av_R_equivalents 0.0218
_diffrn_reflns_av_sigmaI/netI 0.0218
_diffrn_reflns_limit_h_max 8
_diffrn_reflns_limit_h_min 0
_diffrn_reflns_limit_k_max 11
_diffrn_reflns_limit_k_min -8
_diffrn_reflns_limit_l_max 13
_diffrn_reflns_limit_l_min -13
_diffrn_reflns_number 2787
_diffrn_reflns_theta_full 30.07
_diffrn_reflns_theta_max 30.07
_diffrn_reflns_theta_min 2.29
_diffrn_standards_decay_% 0.0
_diffrn_standards_interval_count 200
_diffrn_standards_number 3
_exptl_absorpt_coefficient_mu 1.383
_exptl_absorpt_correction_T_max 0.94171
_exptl_absorpt_correction_T_min 0.69869
_exptl_absorpt_correction_type analytical
_exptl_absorpt_process_details '(CrysAlis RED; Oxford Diffraction, 2008)'
_exptl_crystal_colour colourless
_exptl_crystal_density_diffrn 1.766
_exptl_crystal_density_method 'not measured'
_exptl_crystal_description plate
_exptl_crystal_F_000 256
_exptl_crystal_size_max 0.312
_exptl_crystal_size_mid 0.253
_exptl_crystal_size_min 0.045
_refine_diff_density_max 0.645
_refine_diff_density_min -0.754
_refine_ls_extinction_method none
_refine_ls_goodness_of_fit_ref 1.070
_refine_ls_hydrogen_treatment mixed
_refine_ls_matrix_type full
_refine_ls_number_parameters 159
_refine_ls_number_reflns 2595
_refine_ls_number_restraints 0
_refine_ls_restrained_S_all 1.070
_refine_ls_R_factor_all 0.0449
_refine_ls_R_factor_gt 0.0348
_refine_ls_shift/su_max 0.002
_refine_ls_shift/su_mean 0.000
_refine_ls_structure_factor_coef Fsqd
_refine_ls_weighting_details 'calc w = 1/[\s^2^(Fo^2^)+(0.0761P)^2^+0.0253P] where P=(Fo^2^+2Fc^2^)/3'
_refine_ls_weighting_scheme calc
_refine_ls_wR_factor_gt 0.0958
_refine_ls_wR_factor_ref 0.1005
_reflns_number_gt 2235
_reflns_number_total 2595
_reflns_threshold_expression I>2\s(I)
_cod_data_source_file lh2816.cif
_cod_data_source_block I
_cod_original_cell_volume 469.93(17)
_cod_database_code 2222098
_cod_database_fobs_code 2222098

loop_
_symmetry_equiv_pos_as_xyz
'x, y, z'
'-x, -y, -z'

loop_
_atom_site_type_symbol
_atom_site_label
_atom_site_fract_x
_atom_site_fract_y
_atom_site_fract_z
_atom_site_U_iso_or_equiv
_atom_site_adp_type
_atom_site_calc_flag
_atom_site_refinement_flags
_atom_site_occupancy
_atom_site_disorder_assembly
_atom_site_disorder_group
Zn Zn1 0.5000 0.5000 0.5000 0.02700(11) Uani d S 1 . .
O O11 0.8125(2) 0.43757(16) 0.58939(15) 0.0313(3) Uani d . 1 . .
O O12 1.0055(2) 0.22915(17) 0.57098(18) 0.0371(3) Uani d . 1 . .
N N11 0.2403(2) 0.15325(19) 0.29574(15) 0.0255(3) Uani d . 1 . .
N N12 0.4382(2) 0.24189(17) 0.39017(15) 0.0235(3) Uani d . 1 . .
C C17 0.8332(3) 0.2900(2) 0.53776(18) 0.0253(3) Uani d . 1 . .
C C13 0.6217(3) 0.1734(2) 0.42383(17) 0.0226(3) Uani d . 1 . .
C C14 0.6202(3) 0.0068(2) 0.36089(19) 0.0278(3) Uani d . 1 . .
H H14 0.7511 -0.0393 0.3832 0.033 Uiso calc R 1 . .
O O1 0.4013(2) 0.44171(18) 0.67752(15) 0.0326(3) Uani d . 1 . .
H H11 0.382(6) 0.535(5) 0.738(4) 0.060(9) Uiso d . 1 . .
O O21 -0.1599(2) -0.0300(2) 0.10069(19) 0.0436(3) Uani d . 1 . .
C C16 0.2308(3) -0.0079(2) 0.23612(17) 0.0242(3) Uani d . 1 . .
C C18 -0.0011(3) -0.0981(2) 0.13509(17) 0.0272(3) Uani d . 1 . .
C C15 0.4172(3) -0.0876(2) 0.26422(19) 0.0297(3) Uani d . 1 . .
H H15 0.4048 -0.2008 0.2191 0.036 Uiso calc R 1 . .
O O22 -0.0035(2) -0.25921(17) 0.09206(16) 0.0378(3) Uani d . 1 . .
C C19 -0.2178(4) -0.3623(3) -0.0046(3) 0.0479(5) Uani d . 1 . .
H H191 -0.3354 -0.2966 -0.0089 0.072 Uiso calc R 1 . .
H H192 -0.2459 -0.4546 0.0346 0.072 Uiso calc R 1 . .
H H193 -0.2146 -0.4041 -0.1036 0.072 Uiso calc R 1 . .
O O2 0.1965(3) 0.6755(3) 0.8035(2) 0.0493(4) Uani d . 1 . .
H H12 0.274(5) 0.379(4) 0.639(3) 0.043(7) Uiso d . 1 . .
H H21 0.207(6) 0.765(5) 0.830(4) 0.061(11) Uiso d . 1 . .
H H22 0.054(7) 0.622(6) 0.738(4) 0.074(10) Uiso d . 1 . .

loop_
_atom_site_aniso_label
_atom_site_aniso_U_11
_atom_site_aniso_U_22
_atom_site_aniso_U_33
_atom_site_aniso_U_12
_atom_site_aniso_U_13
_atom_site_aniso_U_23
Zn1 0.01928(14) 0.01626(16) 0.03827(16) 0.00521(9) 0.00402(10) 0.00167(10)
O11 0.0207(5) 0.0216(6) 0.0435(6) 0.0055(4) 0.0047(5) 0.0023(5)
O12 0.0205(5) 0.0257(7) 0.0593(8) 0.0086(5) 0.0064(5) 0.0095(6)
N11 0.0200(6) 0.0217(6) 0.0317(6) 0.0038(5) 0.0065(5) 0.0048(5)
N12 0.0199(6) 0.0177(6) 0.0308(6) 0.0042(5) 0.0073(5) 0.0045(5)
C17 0.0190(6) 0.0219(7) 0.0346(7) 0.0040(5) 0.0080(5) 0.0088(6)
C13 0.0206(6) 0.0193(7) 0.0288(6) 0.0045(5) 0.0092(5) 0.0071(5)
C14 0.0230(7) 0.0223(8) 0.0373(8) 0.0080(6) 0.0098(6) 0.0065(6)
O1 0.0249(6) 0.0286(6) 0.0404(6) 0.0026(5) 0.0095(5) 0.0053(5)
O21 0.0268(6) 0.0339(8) 0.0563(8) 0.0047(5) 0.0021(6) 0.0040(6)
C16 0.0237(7) 0.0200(7) 0.0265(6) 0.0024(5) 0.0072(5) 0.0043(5)
C18 0.0271(7) 0.0233(8) 0.0271(6) 0.0004(6) 0.0072(6) 0.0038(5)
C15 0.0312(8) 0.0181(7) 0.0369(8) 0.0060(6) 0.0113(6) 0.0022(6)
O22 0.0329(6) 0.0231(6) 0.0429(7) -0.0004(5) 0.0017(5) -0.0002(5)
C19 0.0403(10) 0.0297(10) 0.0535(11) -0.0072(9) 0.0010(9) -0.0003(8)
O2 0.0391(8) 0.0403(10) 0.0611(10) 0.0129(7) 0.0139(7) 0.0023(8)

loop_
_atom_type_symbol
_atom_type_description
_atom_type_scat_dispersion_real
_atom_type_scat_dispersion_imag
_atom_type_scat_source
C C 0.0033 0.0016 'International Tables Vol C Tables 4.2.6.8 and 6.1.1.4'
H H 0.0000 0.0000 'International Tables Vol C Tables 4.2.6.8 and 6.1.1.4'
N N 0.0061 0.0033 'International Tables Vol C Tables 4.2.6.8 and 6.1.1.4'
O O 0.0106 0.0060 'International Tables Vol C Tables 4.2.6.8 and 6.1.1.4'
Zn Zn 0.2839 1.4301 'International Tables Vol C Tables 4.2.6.8 and 6.1.1.4'

loop_
_geom_angle_atom_site_label_1
_geom_angle_atom_site_label_2
_geom_angle_atom_site_label_3
_geom_angle_site_symmetry_1
_geom_angle_site_symmetry_3
_geom_angle
_geom_angle_publ_flag
O11 Zn1 O11 . 2_666 180.0 ?
O11 Zn1 N12 . 2_666 101.21(6) ?
O11 Zn1 N12 2_666 2_666 78.79(6) ?
O11 Zn1 N12 . . 78.79(6) ?
O11 Zn1 N12 2_666 . 101.21(6) ?
N12 Zn1 N12 2_666 . 180.0 ?
O11 Zn1 O1 . 2_666 89.08(6) ?
O11 Zn1 O1 2_666 2_666 90.91(6) ?
N12 Zn1 O1 2_666 2_666 89.79(6) ?
N12 Zn1 O1 . 2_666 90.20(6) ?
O11 Zn1 O1 . . 90.92(6) ?
O11 Zn1 O1 2_666 . 89.08(6) ?
N12 Zn1 O1 2_666 . 90.21(6) ?
N12 Zn1 O1 . . 89.80(6) ?
O1 Zn1 O1 2_666 . 180.00(6) ?
C17 O11 Zn1 . . 116.33(11) ?
C16 N11 N12 . . 117.85(14) ?
C13 N12 N11 . . 121.74(14) ?
C13 N12 Zn1 . . 112.69(11) ?
N11 N12 Zn1 . . 125.56(11) ?
O12 C17 O11 . . 126.85(16) ?
O12 C17 C13 . . 116.54(15) ?
O11 C17 C13 . . 116.61(14) ?
N12 C13 C14 . . 122.16(15) ?
N12 C13 C17 . . 115.37(14) ?
C14 C13 C17 . . 122.46(14) ?
C15 C14 C13 . . 117.11(16) ?
C15 C14 H14 . . 121.4 ?
C13 C14 H14 . . 121.4 ?
Zn1 O1 H11 . . 111(2) ?
Zn1 O1 H12 . . 108.5(18) ?
H11 O1 H12 . . 106(3) ?
N11 C16 C15 . . 123.58(15) ?
N11 C16 C18 . . 113.77(15) ?
C15 C16 C18 . . 122.66(15) ?
O21 C18 O22 . . 125.50(16) ?
O21 C18 C16 . . 123.73(16) ?
O22 C18 C16 . . 110.77(15) ?
C14 C15 C16 . . 117.52(16) ?
C14 C15 H15 . . 121.2 ?
C16 C15 H15 . . 121.2 ?
C18 O22 C19 . . 116.76(16) ?
O22 C19 H191 . . 109.5 ?
O22 C19 H192 . . 109.5 ?
H191 C19 H192 . . 109.5 ?
O22 C19 H193 . . 109.5 ?
H191 C19 H193 . . 109.5 ?
H192 C19 H193 . . 109.5 ?
H21 O2 H22 . . 114(4) ?

loop_
_geom_bond_atom_site_label_1
_geom_bond_atom_site_label_2
_geom_bond_site_symmetry_2
_geom_bond_distance
_geom_bond_publ_flag
Zn1 O11 . 2.0617(13) ?
Zn1 O11 2_666 2.0617(13) ?
Zn1 N12 2_666 2.1118(15) ?
Zn1 N12 . 2.1118(15) ?
Zn1 O1 2_666 2.1612(14) ?
Zn1 O1 . 2.1612(14) ?
O11 C17 . 1.253(2) ?
O12 C17 . 1.227(2) ?
N11 C16 . 1.324(2) ?
N11 N12 . 1.3277(19) ?
N12 C13 . 1.323(2) ?
C17 C13 . 1.520(2) ?
C13 C14 . 1.382(2) ?
C14 C15 . 1.371(2) ?
C14 H14 . 0.9300 ?
O1 H11 . 0.90(4) ?
O1 H12 . 0.84(3) ?
O21 C18 . 1.192(2) ?
C16 C15 . 1.390(2) ?
C16 C18 . 1.500(2) ?
C18 O22 . 1.309(2) ?
C15 H15 . 0.9300 ?
O22 C19 . 1.445(2) ?
C19 H191 . 0.9600 ?
C19 H192 . 0.9600 ?
C19 H193 . 0.9600 ?
O2 H21 . 0.72(4) ?
O2 H22 . 0.93(4) ?

loop_
_geom_hbond_atom_site_label_D
_geom_hbond_atom_site_label_H
_geom_hbond_atom_site_label_A
_geom_hbond_site_symmetry_A
_geom_hbond_distance_DH
_geom_hbond_distance_HA
_geom_hbond_distance_DA
_geom_hbond_angle_DHA
O2 H22 O11 1_455 0.93(4) 1.99(4) 2.874(3) 158(4)
O2 H21 O21 2_566 0.72(4) 2.23(4) 2.940(3) 168(4)
O1 H12 O12 1_455 0.84(3) 1.86(3) 2.695(2) 174(3)
O1 H11 O2 . 0.90(4) 1.89(4) 2.720(2) 152(3)
